data_1558307
loop_
_publ_author_name
'Labella, Jorge'
'Dur\'an-Sampedro, Gonzalo'
'Mart\'inez-D\'iaz, M. Victoria'
'Torres, Tom\'as'

_publ_section_title
;
 Annulative \p-extension of BODIPYs made easy via gold(i)-catalyzed
 cycloisomerization
;
_journal_issue 39
_journal_name_full 'Chemical Science'
_journal_page_first 10778
_journal_page_last 10785
_journal_paper_doi 10.1039/D0SC01054E
_journal_volume 11
_journal_year 2020
_chemical_formula_sum 'C48 H38 N2 O2'
_chemical_formula_weight 674.80
_chemical_name_common JL364-68.MOR_200K
_space_group_crystal_system monoclinic
_space_group_IT_number 15
_space_group_name_Hall '-C 2yc'
_space_group_name_H-M_alt 'C 1 2/c 1'
_atom_sites_solution_hydrogens geom
_audit_update_record
;
2020-02-20 deposited with the CCDC.	2020-06-09 downloaded from the CCDC.
;
_cell_angle_alpha 90
_cell_angle_beta 114.048(7)
_cell_angle_gamma 90
_cell_formula_units_Z 8
_cell_length_a 20.361(6)
_cell_length_b 16.095(5)
_cell_length_c 23.355(7)
_cell_measurement_reflns_used 735
_cell_measurement_temperature 200.(2)
_cell_measurement_theta_max 18.4944
_cell_measurement_theta_min 2.5310
_cell_volume 6989(4)
_computing_cell_refinement 'Bruker SAINT'
_computing_data_collection 'Bruker APEX2'
_computing_data_reduction 'Bruker SAINT'
_computing_molecular_graphics 'Bruker SHELXTL'
_computing_publication_material 'Bruker SHELXTL'
_computing_structure_refinement 'SHELXL-2014/7 (Sheldrick, 2014)'
_computing_structure_solution 'SHELXS-97 (Sheldrick 2008)'
_diffrn_ambient_temperature 200.(2)
_diffrn_detector_area_resol_mean 8.3333
_diffrn_measured_fraction_theta_full 0.993
_diffrn_measured_fraction_theta_max 0.993
_diffrn_measurement_device_type 'Bruker Kappa Apex II'
_diffrn_measurement_method '\f and \w scans'
_diffrn_radiation_type 'Mo K\a'
_diffrn_radiation_wavelength 0.71073
_diffrn_reflns_av_R_equivalents 0.2722
_diffrn_reflns_av_unetI/netI 0.2024
_diffrn_reflns_limit_h_max 22
_diffrn_reflns_limit_h_min -22
_diffrn_reflns_limit_k_max 17
_diffrn_reflns_limit_k_min -17
_diffrn_reflns_limit_l_max 26
_diffrn_reflns_limit_l_min -25
_diffrn_reflns_number 35933
_diffrn_reflns_theta_full 23.35
_diffrn_reflns_theta_max 23.35
_diffrn_reflns_theta_min 1.67
_exptl_absorpt_coefficient_mu 0.078
_exptl_absorpt_correction_T_max 0.7449
_exptl_absorpt_correction_T_min 0.6197
_exptl_absorpt_correction_type multi-scan
_exptl_absorpt_process_details sadabs
_exptl_crystal_colour 'dark purple'
_exptl_crystal_density_diffrn 1.283
_exptl_crystal_density_method 'not measured'
_exptl_crystal_description prismatic
_exptl_crystal_F_000 2848
_exptl_crystal_size_max 0.205
_exptl_crystal_size_mid 0.045
_exptl_crystal_size_min 0.028
_refine_diff_density_max 0.376
_refine_diff_density_min -0.389
_refine_ls_extinction_method none
_refine_ls_goodness_of_fit_ref 1.003
_refine_ls_hydrogen_treatment constr
_refine_ls_matrix_type full
_refine_ls_number_parameters 474
_refine_ls_number_reflns 5058
_refine_ls_number_restraints 0
_refine_ls_restrained_S_all 1.003
_refine_ls_R_factor_all 0.2306
_refine_ls_R_factor_gt 0.0729
_refine_ls_shift/su_max 0.000
_refine_ls_shift/su_mean 0.000
_refine_ls_structure_factor_coef Fsqd
_refine_ls_weighting_details 'w=1/[\s^2^(Fo^2^)+(0.1170P)^2^] where P=(Fo^2^+2Fc^2^)/3'
_refine_ls_weighting_scheme calc
_refine_ls_wR_factor_gt 0.1629
_refine_ls_wR_factor_ref 0.2629
_reflns_number_gt 1998
_reflns_number_total 5058
_reflns_threshold_expression 'I > 2\s(I)'
_cod_data_source_file d0sc01054e2.cif
_cod_data_source_block 02687JorgeLabella
_cod_depositor_comments 'Adding full bibliography for 1558304--1558314.cif.'
_cod_original_cell_volume 6989.(4)
_cod_database_code 1558307

loop_
_space_group_symop_operation_xyz
'x, y, z'
'-x, y, -z+1/2'
'x+1/2, y+1/2, z'
'-x+1/2, y+1/2, -z+1/2'
'-x, -y, -z'
'x, -y, z-1/2'
'-x+1/2, -y+1/2, -z'
'x+1/2, -y+1/2, z-1/2'

loop_
_atom_site_type_symbol
_atom_site_label
_atom_site_fract_x
_atom_site_fract_y
_atom_site_fract_z
_atom_site_U_iso_or_equiv
_atom_site_adp_type
_atom_site_calc_flag
_atom_site_refinement_flags_adp
_atom_site_refinement_flags_occupancy
_atom_site_refinement_flags_posn
_atom_site_occupancy
_atom_site_disorder_assembly
_atom_site_disorder_group
C C1 0.2846(4) 0.4266(4) 0.5740(3) 0.0379(18) Uani d . . . 1 . .
C C2 0.3219(4) 0.4249(4) 0.5348(3) 0.0365(18) Uani d . . . 1 . .
C C3 0.3909(4) 0.3900(4) 0.5489(3) 0.0394(19) Uani d . . . 1 . .
H H3 0.4205 0.3613 0.5861 0.047 Uiso calc U . R 1 . .
C C4 0.4062(4) 0.4065(4) 0.4974(3) 0.0348(18) Uani d . . . 1 . .
C C5 0.3445(4) 0.4472(4) 0.4524(3) 0.0355(18) Uani d . . . 1 . .
C C6 0.4690(4) 0.3910(4) 0.4852(3) 0.0396(19) Uani d . . . 1 . .
C C7 0.5346(4) 0.3639(5) 0.5305(4) 0.048(2) Uani d . . . 1 . .
H H7 0.5388 0.351 0.5715 0.058 Uiso calc U . R 1 . .
C C8 0.5939(4) 0.3556(5) 0.5157(4) 0.053(2) Uani d . . . 1 . .
H H8 0.6391 0.3397 0.5473 0.064 Uiso calc U . R 1 . .
C C9 0.5872(5) 0.3705(5) 0.4553(4) 0.055(2) Uani d . . . 1 . .
H H9 0.6274 0.3627 0.4452 0.066 Uiso calc U . R 1 . .
C C10 0.5228(4) 0.3966(5) 0.4097(4) 0.054(2) Uani d . . . 1 . .
H H10 0.5186 0.4052 0.3681 0.065 Uiso calc U . R 1 . .
C C11 0.4631(4) 0.4106(4) 0.4241(4) 0.046(2) Uani d . . . 1 . .
C C12 0.3981(4) 0.4457(4) 0.3794(3) 0.043(2) Uani d . . . 1 . .
H H12 0.3951 0.4544 0.3382 0.052 Uiso calc U . R 1 . .
C C13 0.3395(4) 0.4680(4) 0.3907(3) 0.0364(18) Uani d . . . 1 . .
C C14 0.2792(4) 0.5148(5) 0.3443(3) 0.0385(19) Uani d . . . 1 . .
C C15 0.2933(4) 0.5739(5) 0.3069(3) 0.052(2) Uani d . . . 1 . .
H H15 0.3419 0.5839 0.3139 0.062 Uiso calc U . R 1 . .
C C16 0.2402(4) 0.6184(5) 0.2602(3) 0.051(2) Uani d . . . 1 . .
H H16 0.2518 0.6571 0.235 0.061 Uiso calc U . R 1 . .
C C17 0.1704(4) 0.6050(5) 0.2514(3) 0.048(2) Uani d . . . 1 . .
C C18 0.1527(4) 0.5469(5) 0.2875(3) 0.051(2) Uani d . . . 1 . .
H H18 0.1039 0.5373 0.2803 0.061 Uiso calc U . R 1 . .
C C19 0.2072(4) 0.5040(5) 0.3335(3) 0.0428(19) Uani d . . . 1 . .
H H19 0.1953 0.4657 0.3588 0.051 Uiso calc U . R 1 . .
C C20 0.1282(4) 0.7119(5) 0.1708(4) 0.064(2) Uani d . . . 1 . .
H H20A 0.163 0.7506 0.2 0.096 Uiso calc U . R 1 . .
H H20B 0.0839 0.7419 0.1456 0.096 Uiso calc U . R 1 . .
H H20C 0.1486 0.6877 0.1431 0.096 Uiso calc U . R 1 . .
C C21 0.2211(4) 0.4729(4) 0.5596(3) 0.0361(18) Uani d . . . 1 . .
C C22 0.1740(4) 0.4767(4) 0.5899(3) 0.0380(18) Uani d . . . 1 . .
H H22 0.1777 0.4451 0.6255 0.046 Uiso calc U . R 1 . .
C C23 0.1209(4) 0.5348(4) 0.5584(3) 0.0373(18) Uani d . . . 1 . .
C C24 0.1369(4) 0.5662(4) 0.5092(3) 0.0356(18) Uani d . . . 1 . .
C C25 0.0572(4) 0.5628(4) 0.5660(3) 0.0391(19) Uani d . . . 1 . .
C C26 0.0334(4) 0.5295(5) 0.6102(3) 0.047(2) Uani d . . . 1 . .
H H26 0.0598 0.4862 0.6375 0.057 Uiso calc U . R 1 . .
C C27 -0.0282(4) 0.5600(5) 0.6139(4) 0.051(2) Uani d . . . 1 . .
H H27 -0.044 0.5374 0.6437 0.062 Uiso calc U . R 1 . .
C C28 -0.0666(4) 0.6226(5) 0.5748(4) 0.053(2) Uani d . . . 1 . .
H H28 -0.1083 0.6435 0.5786 0.064 Uiso calc U . R 1 . .
C C29 -0.0463(4) 0.6556(5) 0.5306(3) 0.050(2) Uani d . . . 1 . .
H H29 -0.0738 0.6989 0.5039 0.059 Uiso calc U . R 1 . .
C C30 0.0163(4) 0.6250(5) 0.5246(3) 0.0409(19) Uani d . . . 1 . .
C C31 0.0383(4) 0.6586(5) 0.4780(3) 0.042(2) Uani d . . . 1 . .
H H31 0.0108 0.7028 0.4524 0.051 Uiso calc U . R 1 . .
C C32 0.0970(4) 0.6301(4) 0.4684(3) 0.0367(18) Uani d . . . 1 . .
C C33 0.1205(4) 0.6704(4) 0.4222(3) 0.0369(18) Uani d . . . 1 . .
C C34 0.0713(4) 0.6937(5) 0.3632(3) 0.049(2) Uani d . . . 1 . .
H H34 0.0222 0.6787 0.3496 0.058 Uiso calc U . R 1 . .
C C35 0.0939(5) 0.7387(5) 0.3241(3) 0.052(2) Uani d . . . 1 . .
H H35 0.0597 0.7545 0.2838 0.062 Uiso calc U . R 1 . .
C C36 0.1643(5) 0.7613(5) 0.3422(4) 0.050(2) Uani d . . . 1 . .
C C37 0.2140(4) 0.7371(5) 0.4001(4) 0.050(2) Uani d . . . 1 . .
H H37 0.2632 0.7515 0.4132 0.059 Uiso calc U . R 1 . .
C C38 0.1914(4) 0.6915(4) 0.4389(3) 0.044(2) Uani d . . . 1 . .
H H38 0.2261 0.6741 0.4785 0.053 Uiso calc U . R 1 . .
C C39 0.2533(5) 0.8335(6) 0.3169(4) 0.085(3) Uani d . . . 1 . .
H H39A 0.2683 0.8704 0.3534 0.127 Uiso calc U . R 1 . .
H H39B 0.257 0.8631 0.2816 0.127 Uiso calc U . R 1 . .
H H39C 0.2844 0.7844 0.3272 0.127 Uiso calc U . R 1 . .
C C40 0.3172(4) 0.3761(5) 0.6330(3) 0.0348(18) Uani d . . . 1 . .
C C41 0.2991(4) 0.2918(5) 0.6333(3) 0.0407(19) Uani d . . . 1 . .
C C42 0.3376(5) 0.2452(5) 0.6874(4) 0.054(2) Uani d . . . 1 . .
H H42 0.3259 0.1881 0.6876 0.064 Uiso calc U . R 1 . .
C C43 0.3907(5) 0.2772(6) 0.7395(4) 0.052(2) Uani d . . . 1 . .
C C44 0.4066(4) 0.3610(6) 0.7388(3) 0.050(2) Uani d . . . 1 . .
H H44 0.443 0.3852 0.7749 0.06 Uiso calc U . R 1 . .
C C45 0.3706(4) 0.4100(5) 0.6866(3) 0.0396(19) Uani d . . . 1 . .
C C46 0.2414(4) 0.2522(5) 0.5774(3) 0.057(2) Uani d . . . 1 . .
H H46A 0.2135 0.2954 0.5479 0.086 Uiso calc U . R 1 . .
H H46B 0.2095 0.2198 0.5909 0.086 Uiso calc U . R 1 . .
H H46C 0.2633 0.2154 0.5567 0.086 Uiso calc U . R 1 . .
C C47 0.4333(5) 0.2248(6) 0.7958(4) 0.093(3) Uani d . . . 1 . .
H H47A 0.4227 0.1659 0.7853 0.14 Uiso calc U . R 1 . .
H H47B 0.4202 0.2395 0.8305 0.14 Uiso calc U . R 1 . .
H H47C 0.4848 0.2348 0.8083 0.14 Uiso calc U . R 1 . .
C C48 0.3893(4) 0.5005(5) 0.6891(4) 0.067(3) Uani d . . . 1 . .
H H48A 0.4383 0.5093 0.7208 0.101 Uiso calc U . R 1 . .
H H48B 0.3555 0.533 0.7002 0.101 Uiso calc U . R 1 . .
H H48C 0.3864 0.5183 0.6481 0.101 Uiso calc U . R 1 . .
N N1 0.2947(3) 0.4605(3) 0.4750(2) 0.0334(14) Uani d . . . 1 . .
H H1N 0.2533 0.4862 0.4561 0.04 Uiso calc U P R 0.5 . .
N N2 0.1965(3) 0.5283(3) 0.5095(2) 0.0371(15) Uani d . . . 1 . .
H H2N 0.2161 0.5371 0.4827 0.045 Uiso calc U P R 0.5 . .
O O1 0.1121(3) 0.6461(3) 0.2059(2) 0.0598(15) Uani d . . . 1 . .
O O2 0.1802(3) 0.8082(3) 0.2999(2) 0.0616(16) Uani d . . . 1 . .

loop_
_atom_site_aniso_label
_atom_site_aniso_U_11
_atom_site_aniso_U_22
_atom_site_aniso_U_33
_atom_site_aniso_U_12
_atom_site_aniso_U_13
_atom_site_aniso_U_23
C1 0.045(5) 0.037(5) 0.031(4) 0.000(4) 0.016(4) -0.004(4)
C2 0.036(5) 0.035(5) 0.040(5) 0.003(4) 0.016(4) 0.000(4)
C3 0.044(5) 0.046(5) 0.035(4) 0.010(4) 0.022(4) 0.004(4)
C4 0.030(4) 0.034(5) 0.045(5) 0.005(4) 0.019(4) -0.001(4)
C5 0.040(5) 0.031(4) 0.044(5) 0.000(4) 0.025(4) 0.003(4)
C6 0.041(5) 0.032(5) 0.049(5) -0.001(4) 0.023(4) -0.006(4)
C7 0.043(5) 0.047(5) 0.059(5) 0.004(4) 0.025(5) -0.004(4)
C8 0.039(5) 0.051(6) 0.074(6) 0.010(4) 0.027(4) 0.001(5)
C9 0.053(6) 0.044(5) 0.080(6) 0.006(5) 0.038(5) -0.008(5)
C10 0.062(6) 0.049(6) 0.068(6) 0.002(5) 0.043(5) -0.001(5)
C11 0.050(6) 0.041(5) 0.056(5) 0.006(4) 0.033(5) -0.001(4)
C12 0.050(5) 0.049(5) 0.045(5) -0.003(4) 0.033(4) 0.004(4)
C13 0.036(5) 0.034(5) 0.044(5) -0.001(4) 0.020(4) 0.006(4)
C14 0.041(5) 0.053(5) 0.029(4) 0.003(4) 0.021(4) 0.000(4)
C15 0.047(5) 0.066(6) 0.047(5) 0.009(5) 0.024(4) 0.012(4)
C16 0.050(5) 0.070(6) 0.037(5) 0.010(5) 0.023(4) 0.011(4)
C17 0.050(6) 0.057(6) 0.029(4) 0.013(5) 0.008(4) 0.002(4)
C18 0.051(5) 0.064(6) 0.039(5) -0.003(5) 0.020(4) 0.010(4)
C19 0.048(5) 0.044(5) 0.038(5) -0.001(4) 0.019(4) 0.000(4)
C20 0.079(7) 0.062(6) 0.055(5) 0.013(5) 0.032(5) 0.017(5)
C21 0.032(4) 0.042(5) 0.038(4) 0.002(4) 0.017(4) -0.001(4)
C22 0.047(5) 0.033(4) 0.032(4) 0.002(4) 0.014(4) 0.000(4)
C23 0.037(5) 0.041(5) 0.032(4) 0.005(4) 0.012(4) -0.009(4)
C24 0.038(5) 0.033(5) 0.033(4) 0.008(4) 0.011(4) -0.008(4)
C25 0.046(5) 0.031(5) 0.045(5) -0.003(4) 0.024(4) -0.015(4)
C26 0.046(5) 0.044(5) 0.055(5) -0.002(4) 0.024(4) -0.007(4)
C27 0.043(5) 0.051(6) 0.070(6) -0.001(4) 0.034(5) -0.011(5)
C28 0.040(5) 0.069(6) 0.056(5) 0.001(5) 0.026(5) -0.025(5)
C29 0.040(5) 0.053(6) 0.052(5) 0.004(4) 0.014(4) -0.017(4)
C30 0.035(5) 0.037(5) 0.049(5) -0.001(4) 0.016(4) -0.016(4)
C31 0.035(5) 0.046(5) 0.035(4) 0.005(4) 0.004(4) -0.006(4)
C32 0.037(5) 0.031(5) 0.036(4) 0.002(4) 0.008(4) -0.010(4)
C33 0.035(5) 0.040(5) 0.033(5) 0.007(4) 0.011(4) -0.003(4)
C34 0.042(5) 0.062(6) 0.039(5) 0.006(4) 0.013(4) -0.005(4)
C35 0.057(6) 0.068(6) 0.025(4) 0.016(5) 0.011(4) 0.007(4)
C36 0.054(6) 0.053(6) 0.042(5) 0.009(5) 0.019(5) 0.001(4)
C37 0.032(5) 0.054(6) 0.059(6) 0.003(4) 0.015(4) 0.002(4)
C38 0.042(5) 0.042(5) 0.043(5) 0.007(4) 0.012(4) 0.009(4)
C39 0.083(8) 0.087(8) 0.089(7) -0.017(6) 0.041(6) 0.001(6)
C40 0.032(4) 0.045(5) 0.032(4) 0.013(4) 0.018(4) 0.008(4)
C41 0.049(5) 0.039(5) 0.042(5) 0.001(4) 0.027(4) -0.003(4)
C42 0.079(6) 0.036(5) 0.056(6) 0.015(5) 0.038(5) 0.013(5)
C43 0.064(6) 0.060(7) 0.040(5) 0.020(5) 0.028(5) 0.016(5)
C44 0.048(5) 0.070(7) 0.034(5) 0.020(5) 0.017(4) 0.011(5)
C45 0.035(5) 0.049(5) 0.039(5) 0.002(4) 0.019(4) 0.000(4)
C46 0.075(6) 0.049(5) 0.051(5) -0.011(5) 0.029(5) -0.004(4)
C47 0.106(8) 0.107(9) 0.069(7) 0.037(7) 0.037(6) 0.044(6)
C48 0.063(6) 0.078(7) 0.060(6) -0.007(5) 0.023(5) -0.010(5)
N1 0.033(4) 0.039(4) 0.028(3) 0.008(3) 0.012(3) 0.009(3)
N2 0.041(4) 0.036(4) 0.034(3) 0.005(3) 0.015(3) 0.005(3)
O1 0.060(4) 0.070(4) 0.048(3) 0.003(3) 0.020(3) 0.010(3)
O2 0.071(4) 0.063(4) 0.055(4) -0.001(3) 0.031(3) 0.003(3)

loop_
_atom_type_symbol
_atom_type_description
_atom_type_scat_dispersion_real
_atom_type_scat_dispersion_imag
_atom_type_scat_source
C C 0.0033 0.0016 'International Tables Vol C Tables 4.2.6.8 and 6.1.1.4'
H H 0.0000 0.0000 'International Tables Vol C Tables 4.2.6.8 and 6.1.1.4'
O O 0.0106 0.0060 'International Tables Vol C Tables 4.2.6.8 and 6.1.1.4'
N N 0.0061 0.0033 'International Tables Vol C Tables 4.2.6.8 and 6.1.1.4'

loop_
_geom_angle_atom_site_label_1
_geom_angle_atom_site_label_2
_geom_angle_atom_site_label_3
_geom_angle_site_symmetry_1
_geom_angle_site_symmetry_3
_geom_angle
_geom_angle_publ_flag
C21 C1 C2 . . 122.7(6) ?
C21 C1 C40 . . 121.7(6) ?
C2 C1 C40 . . 115.6(6) ?
N1 C2 C1 . . 122.9(6) ?
N1 C2 C3 . . 110.2(5) ?
C1 C2 C3 . . 126.9(6) ?
C4 C3 C2 . . 105.9(6) ?
C4 C3 H3 . . 127.1 ?
C2 C3 H3 . . 127.1 ?
C3 C4 C5 . . 106.6(6) ?
C3 C4 C6 . . 132.1(7) ?
C5 C4 C6 . . 121.3(6) ?
N1 C5 C4 . . 111.3(6) ?
N1 C5 C13 . . 126.9(6) ?
C4 C5 C13 . . 121.7(6) ?
C7 C6 C11 . . 119.6(7) ?
C7 C6 C4 . . 123.9(7) ?
C11 C6 C4 . . 116.4(7) ?
C8 C7 C6 . . 120.3(7) ?
C8 C7 H7 . . 119.9 ?
C6 C7 H7 . . 119.9 ?
C9 C8 C7 . . 120.1(7) ?
C9 C8 H8 . . 120.0 ?
C7 C8 H8 . . 120.0 ?
C10 C9 C8 . . 120.6(7) ?
C10 C9 H9 . . 119.7 ?
C8 C9 H9 . . 119.7 ?
C9 C10 C11 . . 120.6(8) ?
C9 C10 H10 . . 119.7 ?
C11 C10 H10 . . 119.7 ?
C10 C11 C6 . . 118.6(7) ?
C10 C11 C12 . . 121.7(7) ?
C6 C11 C12 . . 119.7(6) ?
C13 C12 C11 . . 125.8(6) ?
C13 C12 H12 . . 117.1 ?
C11 C12 H12 . . 117.1 ?
C12 C13 C5 . . 114.8(6) ?
C12 C13 C14 . . 121.6(6) ?
C5 C13 C14 . . 123.5(6) ?
C19 C14 C15 . . 116.2(7) ?
C19 C14 C13 . . 124.8(6) ?
C15 C14 C13 . . 119.1(6) ?
C16 C15 C14 . . 123.5(7) ?
C16 C15 H15 . . 118.3 ?
C14 C15 H15 . . 118.3 ?
C17 C16 C15 . . 117.9(7) ?
C17 C16 H16 . . 121.1 ?
C15 C16 H16 . . 121.1 ?
C16 C17 O1 . . 123.2(7) ?
C16 C17 C18 . . 121.4(7) ?
O1 C17 C18 . . 115.3(7) ?
C19 C18 C17 . . 118.8(7) ?
C19 C18 H18 . . 120.6 ?
C17 C18 H18 . . 120.6 ?
C18 C19 C14 . . 122.2(7) ?
C18 C19 H19 . . 118.9 ?
C14 C19 H19 . . 118.9 ?
O1 C20 H20A . . 109.5 ?
O1 C20 H20B . . 109.5 ?
H20A C20 H20B . . 109.5 ?
O1 C20 H20C . . 109.5 ?
H20A C20 H20C . . 109.5 ?
H20B C20 H20C . . 109.5 ?
N2 C21 C22 . . 108.1(6) ?
N2 C21 C1 . . 121.4(6) ?
C22 C21 C1 . . 130.5(7) ?
C23 C22 C21 . . 107.8(6) ?
C23 C22 H22 . . 126.1 ?
C21 C22 H22 . . 126.1 ?
C22 C23 C24 . . 106.6(6) ?
C22 C23 C25 . . 133.2(7) ?
C24 C23 C25 . . 120.1(7) ?
N2 C24 C23 . . 109.8(6) ?
N2 C24 C32 . . 126.7(6) ?
C23 C24 C32 . . 123.5(7) ?
C30 C25 C26 . . 119.2(7) ?
C30 C25 C23 . . 116.6(6) ?
C26 C25 C23 . . 124.1(7) ?
C27 C26 C25 . . 120.1(7) ?
C27 C26 H26 . . 120.0 ?
C25 C26 H26 . . 120.0 ?
C28 C27 C26 . . 120.4(8) ?
C28 C27 H27 . . 119.8 ?
C26 C27 H27 . . 119.8 ?
C29 C28 C27 . . 121.5(7) ?
C29 C28 H28 . . 119.2 ?
C27 C28 H28 . . 119.2 ?
C28 C29 C30 . . 119.8(7) ?
C28 C29 H29 . . 120.1 ?
C30 C29 H29 . . 120.1 ?
C25 C30 C29 . . 118.9(7) ?
C25 C30 C31 . . 120.5(6) ?
C29 C30 C31 . . 120.6(7) ?
C32 C31 C30 . . 123.6(7) ?
C32 C31 H31 . . 118.2 ?
C30 C31 H31 . . 118.2 ?
C31 C32 C24 . . 115.4(7) ?
C31 C32 C33 . . 121.8(6) ?
C24 C32 C33 . . 122.5(6) ?
C38 C33 C34 . . 117.7(7) ?
C38 C33 C32 . . 120.7(6) ?
C34 C33 C32 . . 121.4(7) ?
C35 C34 C33 . . 119.9(7) ?
C35 C34 H34 . . 120.0 ?
C33 C34 H34 . . 120.0 ?
C36 C35 C34 . . 121.6(7) ?
C36 C35 H35 . . 119.2 ?
C34 C35 H35 . . 119.2 ?
C35 C36 C37 . . 119.2(7) ?
C35 C36 O2 . . 116.4(7) ?
C37 C36 O2 . . 124.4(8) ?
C36 C37 C38 . . 119.1(7) ?
C36 C37 H37 . . 120.4 ?
C38 C37 H37 . . 120.4 ?
C33 C38 C37 . . 122.4(7) ?
C33 C38 H38 . . 118.8 ?
C37 C38 H38 . . 118.8 ?
O2 C39 H39A . . 109.5 ?
O2 C39 H39B . . 109.5 ?
H39A C39 H39B . . 109.5 ?
O2 C39 H39C . . 109.5 ?
H39A C39 H39C . . 109.5 ?
H39B C39 H39C . . 109.5 ?
C45 C40 C41 . . 118.9(6) ?
C45 C40 C1 . . 120.3(7) ?
C41 C40 C1 . . 120.5(6) ?
C42 C41 C40 . . 117.9(7) ?
C42 C41 C46 . . 120.6(7) ?
C40 C41 C46 . . 121.4(7) ?
C43 C42 C41 . . 123.6(8) ?
C43 C42 H42 . . 118.2 ?
C41 C42 H42 . . 118.2 ?
C42 C43 C44 . . 117.5(7) ?
C42 C43 C47 . . 122.4(9) ?
C44 C43 C47 . . 120.1(8) ?
C45 C44 C43 . . 121.5(8) ?
C45 C44 H44 . . 119.3 ?
C43 C44 H44 . . 119.3 ?
C44 C45 C40 . . 120.5(7) ?
C44 C45 C48 . . 118.9(7) ?
C40 C45 C48 . . 120.5(7) ?
C41 C46 H46A . . 109.5 ?
C41 C46 H46B . . 109.5 ?
H46A C46 H46B . . 109.5 ?
C41 C46 H46C . . 109.5 ?
H46A C46 H46C . . 109.5 ?
H46B C46 H46C . . 109.5 ?
C43 C47 H47A . . 109.5 ?
C43 C47 H47B . . 109.5 ?
H47A C47 H47B . . 109.5 ?
C43 C47 H47C . . 109.5 ?
H47A C47 H47C . . 109.5 ?
H47B C47 H47C . . 109.5 ?
C45 C48 H48A . . 109.5 ?
C45 C48 H48B . . 109.5 ?
H48A C48 H48B . . 109.5 ?
C45 C48 H48C . . 109.5 ?
H48A C48 H48C . . 109.5 ?
H48B C48 H48C . . 109.5 ?
C5 N1 C2 . . 105.9(5) ?
C5 N1 H1N . . 127.1 ?
C2 N1 H1N . . 127.1 ?
C24 N2 C21 . . 107.8(5) ?
C24 N2 H2N . . 126.1 ?
C21 N2 H2N . . 126.1 ?
C17 O1 C20 . . 117.2(6) ?
C36 O2 C39 . . 118.4(6) ?

loop_
_geom_bond_atom_site_label_1
_geom_bond_atom_site_label_2
_geom_bond_site_symmetry_2
_geom_bond_distance
_geom_bond_publ_flag
C1 C21 . 1.409(9) ?
C1 C2 . 1.409(9) ?
C1 C40 . 1.501(9) ?
C2 N1 . 1.399(8) ?
C2 C3 . 1.421(9) ?
C3 C4 . 1.386(9) ?
C3 H3 . 0.95 ?
C4 C5 . 1.427(9) ?
C4 C6 . 1.439(9) ?
C5 N1 . 1.337(8) ?
C5 C13 . 1.443(9) ?
C6 C7 . 1.393(9) ?
C6 C11 . 1.420(10) ?
C7 C8 . 1.391(9) ?
C7 H7 . 0.95 ?
C8 C9 . 1.383(10) ?
C8 H8 . 0.95 ?
C9 C10 . 1.375(10) ?
C9 H9 . 0.95 ?
C10 C11 . 1.403(10) ?
C10 H10 . 0.95 ?
C11 C12 . 1.427(10) ?
C12 C13 . 1.370(9) ?
C12 H12 . 0.95 ?
C13 C14 . 1.472(9) ?
C14 C19 . 1.393(9) ?
C14 C15 . 1.399(10) ?
C15 C16 . 1.382(10) ?
C15 H15 . 0.95 ?
C16 C17 . 1.369(10) ?
C16 H16 . 0.95 ?
C17 O1 . 1.395(8) ?
C17 C18 . 1.401(10) ?
C18 C19 . 1.376(10) ?
C18 H18 . 0.95 ?
C19 H19 . 0.95 ?
C20 O1 . 1.457(8) ?
C20 H20A . 0.98 ?
C20 H20B . 0.98 ?
C20 H20C . 0.98 ?
C21 N2 . 1.392(8) ?
C21 C22 . 1.407(9) ?
C22 C23 . 1.391(9) ?
C22 H22 . 0.95 ?
C23 C24 . 1.409(9) ?
C23 C25 . 1.450(9) ?
C24 N2 . 1.357(8) ?
C24 C32 . 1.413(9) ?
C25 C30 . 1.404(10) ?
C25 C26 . 1.414(9) ?
C26 C27 . 1.382(9) ?
C26 H26 . 0.95 ?
C27 C28 . 1.371(10) ?
C27 H27 . 0.95 ?
C28 C29 . 1.367(10) ?
C28 H28 . 0.95 ?
C29 C30 . 1.426(9) ?
C29 H29 . 0.95 ?
C30 C31 . 1.442(9) ?
C31 C32 . 1.381(9) ?
C31 H31 . 0.95 ?
C32 C33 . 1.494(9) ?
C33 C38 . 1.375(9) ?
C33 C34 . 1.385(9) ?
C34 C35 . 1.382(10) ?
C34 H34 . 0.95 ?
C35 C36 . 1.368(10) ?
C35 H35 . 0.95 ?
C36 C37 . 1.374(10) ?
C36 O2 . 1.383(9) ?
C37 C38 . 1.383(9) ?
C37 H37 . 0.95 ?
C38 H38 . 0.95 ?
C39 O2 . 1.435(9) ?
C39 H39A . 0.98 ?
C39 H39B . 0.98 ?
C39 H39C . 0.98 ?
C40 C45 . 1.392(9) ?
C40 C41 . 1.406(9) ?
C41 C42 . 1.403(10) ?
C41 C46 . 1.498(9) ?
C42 C43 . 1.357(10) ?
C42 H42 . 0.95 ?
C43 C44 . 1.388(10) ?
C43 C47 . 1.505(10) ?
C44 C45 . 1.383(10) ?
C44 H44 . 0.95 ?
C45 C48 . 1.502(10) ?
C46 H46A . 0.98 ?
C46 H46B . 0.98 ?
C46 H46C . 0.98 ?
C47 H47A . 0.98 ?
C47 H47B . 0.98 ?
C47 H47C . 0.98 ?
C48 H48A . 0.98 ?
C48 H48B . 0.98 ?
C48 H48C . 0.98 ?
N1 H1N . 0.88 ?
N2 H2N . 0.88 ?

loop_
_geom_hbond_atom_site_label_D
_geom_hbond_atom_site_label_H
_geom_hbond_atom_site_label_A
_geom_hbond_site_symmetry_A
_geom_hbond_distance_DH
_geom_hbond_distance_HA
_geom_hbond_distance_DA
_geom_hbond_angle_DHA
_geom_hbond_publ_flag
C20 H20A O2 . 0.98 2.40 3.164(10) 134.5 ?
N1 H1N N2 . 0.88 2.13 2.674(8) 119.6 ?
N2 H2N N1 . 0.88 2.09 2.674(8) 123.5 ?

loop_
_geom_torsion_atom_site_label_1
_geom_torsion_atom_site_label_2
_geom_torsion_atom_site_label_3
_geom_torsion_atom_site_label_4
_geom_torsion_site_symmetry_1
_geom_torsion_site_symmetry_2
_geom_torsion_site_symmetry_3
_geom_torsion_site_symmetry_4
_geom_torsion
_geom_torsion_publ_flag
C21 C1 C2 N1 . . . . -8.2(11) ?
C40 C1 C2 N1 . . . . 172.4(6) ?
C21 C1 C2 C3 . . . . 170.6(7) ?
C40 C1 C2 C3 . . . . -8.8(10) ?
N1 C2 C3 C4 . . . . 1.4(8) ?
C1 C2 C3 C4 . . . . -177.5(7) ?
C2 C3 C4 C5 . . . . -2.8(8) ?
C2 C3 C4 C6 . . . . 176.1(7) ?
C3 C4 C5 N1 . . . . 3.5(8) ?
C6 C4 C5 N1 . . . . -175.6(6) ?
C3 C4 C5 C13 . . . . -175.2(6) ?
C6 C4 C5 C13 . . . . 5.7(10) ?
C3 C4 C6 C7 . . . . -9.5(12) ?
C5 C4 C6 C7 . . . . 169.4(7) ?
C3 C4 C6 C11 . . . . 174.9(7) ?
C5 C4 C6 C11 . . . . -6.2(10) ?
C11 C6 C7 C8 . . . . -0.3(11) ?
C4 C6 C7 C8 . . . . -175.8(7) ?
C6 C7 C8 C9 . . . . -3.1(11) ?
C7 C8 C9 C10 . . . . 2.4(12) ?
C8 C9 C10 C11 . . . . 1.7(12) ?
C9 C10 C11 C6 . . . . -5.0(11) ?
C9 C10 C11 C12 . . . . 173.5(7) ?
C7 C6 C11 C10 . . . . 4.3(10) ?
C4 C6 C11 C10 . . . . -179.9(7) ?
C7 C6 C11 C12 . . . . -174.2(7) ?
C4 C6 C11 C12 . . . . 1.6(10) ?
C10 C11 C12 C13 . . . . -174.2(7) ?
C6 C11 C12 C13 . . . . 4.2(11) ?
C11 C12 C13 C5 . . . . -4.9(10) ?
C11 C12 C13 C14 . . . . 170.9(7) ?
N1 C5 C13 C12 . . . . -178.6(7) ?
C4 C5 C13 C12 . . . . -0.1(10) ?
N1 C5 C13 C14 . . . . 5.7(11) ?
C4 C5 C13 C14 . . . . -175.8(7) ?
C12 C13 C14 C19 . . . . 144.2(7) ?
C5 C13 C14 C19 . . . . -40.4(11) ?
C12 C13 C14 C15 . . . . -34.5(10) ?
C5 C13 C14 C15 . . . . 140.9(7) ?
C19 C14 C15 C16 . . . . -1.8(11) ?
C13 C14 C15 C16 . . . . 177.0(7) ?
C14 C15 C16 C17 . . . . 1.5(12) ?
C15 C16 C17 O1 . . . . 179.9(6) ?
C15 C16 C17 C18 . . . . -1.3(11) ?
C16 C17 C18 C19 . . . . 1.4(11) ?
O1 C17 C18 C19 . . . . -179.8(6) ?
C17 C18 C19 C14 . . . . -1.7(11) ?
C15 C14 C19 C18 . . . . 1.9(10) ?
C13 C14 C19 C18 . . . . -176.9(7) ?
C2 C1 C21 N2 . . . . -8.2(10) ?
C40 C1 C21 N2 . . . . 171.2(6) ?
C2 C1 C21 C22 . . . . 174.1(7) ?
C40 C1 C21 C22 . . . . -6.5(12) ?
N2 C21 C22 C23 . . . . -0.4(7) ?
C1 C21 C22 C23 . . . . 177.5(7) ?
C21 C22 C23 C24 . . . . -0.3(7) ?
C21 C22 C23 C25 . . . . 177.2(7) ?
C22 C23 C24 N2 . . . . 0.9(8) ?
C25 C23 C24 N2 . . . . -176.9(6) ?
C22 C23 C24 C32 . . . . -176.7(6) ?
C25 C23 C24 C32 . . . . 5.4(10) ?
C22 C23 C25 C30 . . . . 179.2(7) ?
C24 C23 C25 C30 . . . . -3.6(9) ?
C22 C23 C25 C26 . . . . -3.1(12) ?
C24 C23 C25 C26 . . . . 174.1(7) ?
C30 C25 C26 C27 . . . . -2.1(10) ?
C23 C25 C26 C27 . . . . -179.8(7) ?
C25 C26 C27 C28 . . . . 0.0(11) ?
C26 C27 C28 C29 . . . . 1.2(11) ?
C27 C28 C29 C30 . . . . -0.2(11) ?
C26 C25 C30 C29 . . . . 3.1(10) ?
C23 C25 C30 C29 . . . . -179.1(6) ?
C26 C25 C30 C31 . . . . -178.4(6) ?
C23 C25 C30 C31 . . . . -0.6(9) ?
C28 C29 C30 C25 . . . . -2.0(10) ?
C28 C29 C30 C31 . . . . 179.5(6) ?
C25 C30 C31 C32 . . . . 3.6(10) ?
C29 C30 C31 C32 . . . . -178.0(6) ?
C30 C31 C32 C24 . . . . -2.0(10) ?
C30 C31 C32 C33 . . . . -176.1(6) ?
N2 C24 C32 C31 . . . . -179.7(6) ?
C23 C24 C32 C31 . . . . -2.5(9) ?
N2 C24 C32 C33 . . . . -5.7(10) ?
C23 C24 C32 C33 . . . . 171.5(6) ?
C31 C32 C33 C38 . . . . 131.1(7) ?
C24 C32 C33 C38 . . . . -42.6(9) ?
C31 C32 C33 C34 . . . . -43.6(10) ?
C24 C32 C33 C34 . . . . 142.7(7) ?
C38 C33 C34 C35 . . . . -1.9(10) ?
C32 C33 C34 C35 . . . . 173.0(6) ?
C33 C34 C35 C36 . . . . 0.1(11) ?
C34 C35 C36 C37 . . . . 1.3(12) ?
C34 C35 C36 O2 . . . . -178.3(7) ?
C35 C36 C37 C38 . . . . -0.8(11) ?
O2 C36 C37 C38 . . . . 178.8(7) ?
C34 C33 C38 C37 . . . . 2.4(10) ?
C32 C33 C38 C37 . . . . -172.5(7) ?
C36 C37 C38 C33 . . . . -1.1(11) ?
C21 C1 C40 C45 . . . . -93.6(8) ?
C2 C1 C40 C45 . . . . 85.8(8) ?
C21 C1 C40 C41 . . . . 92.3(8) ?
C2 C1 C40 C41 . . . . -88.3(8) ?
C45 C40 C41 C42 . . . . -1.8(9) ?
C1 C40 C41 C42 . . . . 172.4(6) ?
C45 C40 C41 C46 . . . . 179.1(6) ?
C1 C40 C41 C46 . . . . -6.8(10) ?
C40 C41 C42 C43 . . . . 0.6(11) ?
C46 C41 C42 C43 . . . . 179.7(7) ?
C41 C42 C43 C44 . . . . 0.8(12) ?
C41 C42 C43 C47 . . . . -177.2(7) ?
C42 C43 C44 C45 . . . . -1.0(11) ?
C47 C43 C44 C45 . . . . 177.1(7) ?
C43 C44 C45 C40 . . . . -0.3(10) ?
C43 C44 C45 C48 . . . . 178.9(7) ?
C41 C40 C45 C44 . . . . 1.7(10) ?
C1 C40 C45 C44 . . . . -172.5(6) ?
C41 C40 C45 C48 . . . . -177.5(6) ?
C1 C40 C45 C48 . . . . 8.3(10) ?
C4 C5 N1 C2 . . . . -2.6(7) ?
C13 C5 N1 C2 . . . . 176.1(6) ?
C1 C2 N1 C5 . . . . 179.7(6) ?
C3 C2 N1 C5 . . . . 0.7(7) ?
C23 C24 N2 C21 . . . . -1.2(7) ?
C32 C24 N2 C21 . . . . 176.3(6) ?
C22 C21 N2 C24 . . . . 1.0(7) ?
C1 C21 N2 C24 . . . . -177.1(6) ?
C16 C17 O1 C20 . . . . -6.2(10) ?
C18 C17 O1 C20 . . . . 175.0(6) ?
C35 C36 O2 C39 . . . . 179.8(7) ?
C37 C36 O2 C39 . . . . 0.2(11) ?
